data_5000385
loop_
_publ_author_name
'O'Keiffe, L. S.'
'Mitchell, A. C.'
'Becker, T. M.'
'Ho, D. M.'
'Mandal, S. K.'

_publ_section_title
;
 Reactions of [(CO)~3~(P-P)Mn]~2~ with primary alcohols, where, P-P is dppe
 {Ph~2~P(CH~2~)~2~PPh~2~}, dppp {Ph~2~P(CH~2~)~3~PPh~2~},
 dppb {Ph~2~P(CH~2~)~4~PPh~2~}, dpppe {Ph~2~P(CH~2~)~5~PPh~2~}, dtpe
 {(p-tol)~2~P(CH~2~)~2~P(p-tol)~2~}, or dcpe
 {(^c^hex)~2~P(CH~2~)~2~P(^c^hex)~2~}. Synthesis of fac-(CO)~3~(P-P)MnH and
 the X-ray structure of fac-(CO)~3~(dtpe)MnH
;
_journal_issue 1
_journal_name_full 'Journal of Organometallic Chemistry'
_journal_page_first 13
_journal_paper_doi 10.1016/S0022-328X(00)00473-3
_journal_volume 613
_journal_year 2000
_chemical_formula_moiety 'C33 H33 Mn1 O3 P2'
_chemical_formula_sum 'C33 H33 Mn O3 P2'
_chemical_melting_point 463
_chemical_name_systematic
;
fac-Tricarbonyl-(bis(bis(4-methylphenyl)phosphino)ethane)-hydrido-manganese
;
_space_group_IT_number 33
_symmetry_cell_setting orthorhombic
_symmetry_Int_Tables_number 33
_symmetry_space_group_name_Hall 'P 2c -2n'
_symmetry_space_group_name_H-M 'P n a 21'
_cell_angle_alpha 90
_cell_angle_beta 90
_cell_angle_gamma 90
_cell_formula_units_Z 4
_cell_length_a 14.0352(4)
_cell_length_b 10.8625(3)
_cell_length_c 19.6268(6)
_cell_volume 2992.250
_diffrn_ambient_temperature 200
_exptl_crystal_colour 'pale yellow'
_exptl_crystal_density_diffrn 1.32
_exptl_crystal_description plate
_exptl_crystal_preparation dichloromethane/hexane
_refine_ls_R_factor_gt 3.92
_refine_ls_wR_factor_gt 3.92
_cod_original_formula_sum 'C33 H33 Mn1 O3 P2'
_cod_database_code 5000385

loop_
_symmetry_equiv_pos_site_id
_symmetry_equiv_pos_as_xyz
1 x,y,z
2 -x,-y,1/2+z
3 1/2+x,1/2-y,z
4 1/2-x,1/2+y,1/2+z

loop_
_atom_site_label
_atom_site_type_symbol
_atom_site_fract_x
_atom_site_fract_y
_atom_site_fract_z
Mn1 Mn 0.14239(2) 0.96904(3) 0.24580(2)
H1 H 0.2011(23) 1.0667(31) 0.2869(18)
C1 C 0.0816(2) 0.8528(2) 0.19584(14)
O1 O 0.04398(13) 0.7788(2) 0.16428(11)
C2 C 0.0611(2) 0.9673(2) 0.3169(2)
O2 O 0.0107(2) 0.9687(2) 0.36247(14)
C3 C 0.0884(2) 1.1037(2) 0.20870(13)
O3 O 0.05812(12) 1.1932(2) 0.18612(11)
P1 P 0.26584(4) 0.99100(5) 0.17277(3)
C4 C 0.3714(2) 0.9198(2) 0.21140(12)
H2 H 0.4204(2) 0.9048(2) 0.17609(12)
H3 H 0.3987(2) 0.9754(2) 0.24625(12)
C5 C 0.3418(2) 0.7978(2) 0.2443(2)
H4 H 0.3946(2) 0.7649(2) 0.2725(2)
H5 H 0.3262(2) 0.7364(2) 0.2088(2)
P2 P 0.23606(4) 0.82816(5) 0.29819(3)
C6 C 0.2524(2) 0.9219(2) 0.08874(12)
C7 C 0.3194(2) 0.8499(2) 0.05658(13)
H6 H 0.3747(2) 0.8240(2) 0.08057(13)
C8 C 0.3063(2) 0.8148(2) -0.01130(14)
H7 H 0.3530(2) 0.7650(2) -0.03288(14)
C9 C 0.2267(2) 0.8513(2) -0.04774(14)
C10 C 0.1574(2) 0.9193(3) -0.01437(14)
H8 H 0.1010(2) 0.9424(3) -0.03785(14)
C11 C 0.1699(2) 0.9540(2) 0.05288(14)
H9 H 0.1216(2) 1.0003(2) 0.07508(14)
C12 C 0.2160(2) 0.8191(3) -0.12212(14)
H10 H 0.2675(10) 0.7633(17) -0.1357(3)
H11 H 0.2193(17) 0.8945(4) -0.1495(2)
H12 H 0.1544(7) 0.7788(19) -0.1295(2)
C13 C 0.3043(2) 1.1467(2) 0.14927(12)
C14 C 0.3074(2) 1.2384(2) 0.19874(14)
H13 H 0.2918(2) 1.2189(2) 0.24461(14)
C15 C 0.3328(2) 1.3575(2) 0.18183(14)
H14 H 0.3354(2) 1.4184(2) 0.21649(14)
C16 C 0.3546(2) 1.3898(2) 0.11504(15)
C17 C 0.3517(2) 1.2995(2) 0.06669(14)
H15 H 0.3671(2) 1.3194(2) 0.02086(14)
C18 C 0.3268(2) 1.1788(2) 0.08294(14)
H16 H 0.3252(2) 1.1180(2) 0.04816(14)
C19 C 0.3795(2) 1.5206(2) 0.0966(2)
H17 H 0.4136(14) 1.5592(7) 0.1345(5)
H18 H 0.3209(2) 1.5667(6) 0.0872(11)
H19 H 0.4201(13) 1.5209(3) 0.0560(7)
C20 C 0.1795(2) 0.6788(2) 0.31235(12)
C21 C 0.1705(2) 0.5923(2) 0.26041(13)
H20 H 0.2018(2) 0.6055(2) 0.21811(13)
C22 C 0.1158(2) 0.4861(2) 0.27008(14)
H21 H 0.1106(2) 0.4280(2) 0.23409(14)
C23 C 0.0693(2) 0.4639(2) 0.33056(14)
C24 C 0.0774(2) 0.5509(2) 0.3819(2)
H22 H 0.0451(2) 0.5381(2) 0.4238(2)
C25 C 0.1321(2) 0.6565(2) 0.37308(14)
H23 H 0.1370(2) 0.7143(2) 0.40925(14)
C26 C 0.0117(2) 0.3484(3) 0.3407(2)
H24 H -0.0274(12) 0.3332(11) 0.3002(5)
H25 H -0.0296(11) 0.3581(8) 0.3806(7)
H26 H 0.0548(2) 0.2786(4) 0.3480(11)
C27 C 0.2881(2) 0.8622(2) 0.38143(12)
C28 C 0.2773(2) 0.9763(2) 0.41175(14)
H27 H 0.2404(2) 1.0377(2) 0.38960(14)
C29 C 0.3197(2) 1.0026(2) 0.47401(15)
H28 H 0.3115(2) 1.0819(2) 0.49355(15)
C30 C 0.3736(2) 0.9153(3) 0.50825(14)
C31 C 0.3840(2) 0.8006(2) 0.47811(15)
H29 H 0.4202(2) 0.7389(2) 0.50071(15)
C32 C 0.3430(2) 0.7743(2) 0.41596(14)
H30 H 0.3520(2) 0.6953(2) 0.39624(14)
C33 C 0.4158(2) 0.9423(3) 0.5771(2)
H31 H 0.4732(9) 0.8923(15) 0.5837(5)
H32 H 0.3692(6) 0.9226(19) 0.6127(2)
H33 H 0.4326(15) 1.0298(5) 0.5799(4)

loop_
_atom_type_symbol
_atom_type_radius_bond
C 0.68
H 0.23
Mn 1.35
O 0.68
P 1.05
